data_2227362
loop_
_publ_author_name
'Wang, Wei'
'Gao, Yan'
'Ji, Ming'
'Yao, Hong-guo'
'Qiu, Hong'

_publ_section_title
;
 5,5',5''-Triphenyl-2,2',2''-[2,4,6-trimethylbenzene-1,3,5-triyltris(methylidenesulfanediyl)]tris(1,3,4-oxadiazole)
;
_journal_coeditor_code CV2772
_journal_issue 11
_journal_name_full 'Acta Crystallographica Section E'
_journal_page_first o2835
_journal_paper_doi 10.1107/S1600536810040730
_journal_volume 66
_journal_year 2010
_chemical_formula_iupac 'C36 H30 N6 O3 S3'
_chemical_formula_moiety 'C36 H30 N6 O3 S3'
_chemical_formula_sum 'C36 H30 N6 O3 S3'
_chemical_formula_weight 690.84
_chemical_name_common
;
1,3,5-Tris(5-phenyl-1,3,4-oxadiazol-2-ylsulfanylmethyl)-2,4,6-trimethylbenzene
;
_chemical_name_systematic
;
5,5',5''-Triphenyl-2,2',2''-[2,4,6-trimethylbenzene-1,3,5-
triyltris(methylidenesulfanediyl)]tris(1,3,4-oxadiazole)
;
_space_group_IT_number 14
_symmetry_cell_setting monoclinic
_symmetry_space_group_name_Hall '-P 2ybc'
_symmetry_space_group_name_H-M 'P 1 21/c 1'
_atom_sites_solution_hydrogens geom
_atom_sites_solution_primary direct
_atom_sites_solution_secondary difmap
_cell_angle_alpha 90.00
_cell_angle_beta 107.00(3)
_cell_angle_gamma 90.00
_cell_formula_units_Z 4
_cell_length_a 19.870(4)
_cell_length_b 9.1305(18)
_cell_length_c 18.557(4)
_cell_measurement_reflns_used 7164
_cell_measurement_temperature 113(2)
_cell_measurement_theta_max 27.855
_cell_measurement_theta_min 2.144
_cell_volume 3219.6(13)
_computing_cell_refinement 'Crystalclear (Rigaku/MSC, 1999)'
_computing_data_collection 'Crystalclear (Rigaku/MSC, 1999)'
_computing_data_reduction 'Crystalclear (Rigaku/MSC, 1999)'
_computing_molecular_graphics 'SHELXTL (Sheldrick, 2008)'
_computing_publication_material 'SHELXTL (Sheldrick, 2008)'
_computing_structure_refinement 'SHELXL97 (Sheldrick, 2008)'
_computing_structure_solution 'SHELXS97 (Sheldrick, 2008)'
_diffrn_ambient_temperature 113(2)
_diffrn_detector_area_resol_mean 7.31
_diffrn_measured_fraction_theta_full 0.998
_diffrn_measured_fraction_theta_max 0.998
_diffrn_measurement_device_type 'Rigaku Saturn CCD area-detector'
_diffrn_measurement_method '\f and \w scans'
_diffrn_radiation_monochromator confocal
_diffrn_radiation_source 'rotating anode'
_diffrn_radiation_type 'Mo K\a'
_diffrn_radiation_wavelength 0.71073
_diffrn_reflns_av_R_equivalents 0.0509
_diffrn_reflns_av_sigmaI/netI 0.0503
_diffrn_reflns_limit_h_max 19
_diffrn_reflns_limit_h_min -23
_diffrn_reflns_limit_k_max 10
_diffrn_reflns_limit_k_min -10
_diffrn_reflns_limit_l_max 22
_diffrn_reflns_limit_l_min -19
_diffrn_reflns_number 23119
_diffrn_reflns_theta_full 25.02
_diffrn_reflns_theta_max 25.02
_diffrn_reflns_theta_min 2.14
_diffrn_standards_decay_% 0
_diffrn_standards_interval_count 0
_diffrn_standards_interval_time 0
_diffrn_standards_number 0
_exptl_absorpt_coefficient_mu 0.279
_exptl_absorpt_correction_T_max 0.9727
_exptl_absorpt_correction_T_min 0.9412
_exptl_absorpt_correction_type multi-scan
_exptl_absorpt_process_details '(Crystalclear; Rigaku/MSC, 1999)'
_exptl_crystal_colour colourless
_exptl_crystal_density_diffrn 1.425
_exptl_crystal_density_method 'not measured'
_exptl_crystal_description prism
_exptl_crystal_F_000 1440
_exptl_crystal_size_max 0.22
_exptl_crystal_size_mid 0.20
_exptl_crystal_size_min 0.10
_refine_diff_density_max 0.346
_refine_diff_density_min -0.366
_refine_ls_extinction_coef 0.0130(11)
_refine_ls_extinction_expression Fc^*^=kFc[1+0.001xFc^2^\l^3^/sin(2\q)]^-1/4^
_refine_ls_extinction_method 'SHELXL97 (Sheldrick, 2008)'
_refine_ls_goodness_of_fit_ref 1.095
_refine_ls_hydrogen_treatment constr
_refine_ls_matrix_type full
_refine_ls_number_parameters 437
_refine_ls_number_reflns 5664
_refine_ls_number_restraints 0
_refine_ls_restrained_S_all 1.095
_refine_ls_R_factor_all 0.0693
_refine_ls_R_factor_gt 0.0491
_refine_ls_shift/su_max 0.001
_refine_ls_shift/su_mean 0.000
_refine_ls_structure_factor_coef Fsqd
_refine_ls_weighting_details 'w=1/[\s^2^(Fo^2^)+(0.0804P)^2^+0.7757P] where P=(Fo^2^+2Fc^2^)/3'
_refine_ls_weighting_scheme calc
_refine_ls_wR_factor_gt 0.1203
_refine_ls_wR_factor_ref 0.1486
_reflns_number_gt 4490
_reflns_number_total 5664
_reflns_threshold_expression I>2\s(I)
_cod_data_source_file cv2772.cif
_cod_data_source_block I
_cod_original_cell_volume 3219.6(11)
_cod_original_sg_symbol_H-M 'P 21/c'
_cod_database_code 2227362
_cod_database_fobs_code 2227362

loop_
_symmetry_equiv_pos_as_xyz
'x, y, z'
'-x, y+1/2, -z+1/2'
'-x, -y, -z'
'x, -y-1/2, z-1/2'

loop_
_atom_site_type_symbol
_atom_site_label
_atom_site_fract_x
_atom_site_fract_y
_atom_site_fract_z
_atom_site_U_iso_or_equiv
_atom_site_adp_type
_atom_site_calc_flag
_atom_site_refinement_flags
_atom_site_occupancy
_atom_site_disorder_assembly
_atom_site_disorder_group
S S1 0.18609(4) 0.29928(8) 0.04709(4) 0.0293(2) Uani d . 1 . .
S S2 0.17834(4) 0.61632(8) 0.36748(4) 0.0305(2) Uani d . 1 . .
S S3 0.30065(4) 0.98854(9) 0.09276(5) 0.0366(3) Uani d . 1 . .
O O1 0.24745(9) 0.2057(2) -0.05257(11) 0.0242(5) Uani d . 1 . .
O O2 0.12205(9) 0.6002(2) 0.47942(11) 0.0260(5) Uani d . 1 . .
O O3 0.37150(9) 1.2260(2) 0.08047(11) 0.0274(5) Uani d . 1 . .
N N1 0.16166(13) 0.3621(3) -0.10346(15) 0.0361(6) Uani d . 1 . .
N N2 0.19355(13) 0.3179(3) -0.15899(14) 0.0337(6) Uani d . 1 . .
N N3 0.06871(12) 0.7678(3) 0.39516(14) 0.0282(6) Uani d . 1 . .
N N4 0.03554(12) 0.7624(3) 0.45304(14) 0.0278(6) Uani d . 1 . .
N N5 0.43389(12) 1.0801(3) 0.17101(15) 0.0350(6) Uani d . 1 . .
N N6 0.47315(13) 1.2090(3) 0.16849(16) 0.0370(7) Uani d . 1 . .
C C1 0.17176(14) 0.5716(3) 0.10460(16) 0.0237(6) Uani d . 1 . .
C C2 0.14838(14) 0.5860(3) 0.16842(16) 0.0255(6) Uani d . 1 . .
C C3 0.17930(14) 0.6912(3) 0.22331(16) 0.0249(6) Uani d . 1 . .
C C4 0.23874(15) 0.7703(3) 0.21951(17) 0.0276(7) Uani d . 1 . .
C C5 0.26506(14) 0.7483(3) 0.15825(17) 0.0255(6) Uani d . 1 . .
C C6 0.23050(14) 0.6535(3) 0.09961(16) 0.0255(6) Uani d . 1 . .
C C7 0.13485(14) 0.4691(3) 0.04168(17) 0.0279(7) Uani d . 1 . .
H H7A 0.1292 0.5173 -0.0075 0.033 Uiso calc R 1 . .
H H7B 0.0874 0.4455 0.0456 0.033 Uiso calc R 1 . .
C C8 0.19554(14) 0.2940(3) -0.04264(17) 0.0263(7) Uani d . 1 . .
C C9 0.24297(14) 0.2274(3) -0.12660(16) 0.0256(6) Uani d . 1 . .
C C10 0.29139(14) 0.1506(3) -0.15903(16) 0.0250(6) Uani d . 1 . .
C C11 0.28586(15) 0.1687(3) -0.23545(17) 0.0288(7) Uani d . 1 . .
H H11 0.2513 0.2328 -0.2656 0.035 Uiso calc R 1 . .
C C12 0.33012(15) 0.0942(3) -0.26695(18) 0.0314(7) Uani d . 1 . .
H H12 0.3259 0.1061 -0.3190 0.038 Uiso calc R 1 . .
C C13 0.38190(15) 0.0000(3) -0.22227(19) 0.0320(7) Uani d . 1 . .
H H13 0.4130 -0.0509 -0.2439 0.038 Uiso calc R 1 . .
C C14 0.38718(15) -0.0176(3) -0.14763(19) 0.0324(7) Uani d . 1 . .
H H14 0.4221 -0.0812 -0.1176 0.039 Uiso calc R 1 . .
C C15 0.34215(14) 0.0562(3) -0.11523(17) 0.0300(7) Uani d . 1 . .
H H15 0.3460 0.0424 -0.0634 0.036 Uiso calc R 1 . .
C C16 0.08921(16) 0.4894(4) 0.17749(18) 0.0348(7) Uani d . 1 . .
H H16A 0.0438 0.5355 0.1525 0.052 Uiso calc R 1 . .
H H16B 0.0940 0.4768 0.2312 0.052 Uiso calc R 1 . .
H H16C 0.0916 0.3936 0.1546 0.052 Uiso calc R 1 . .
C C17 0.14338(15) 0.7269(3) 0.28308(16) 0.0281(7) Uani d . 1 . .
H H17A 0.0922 0.7089 0.2625 0.034 Uiso calc R 1 . .
H H17B 0.1503 0.8319 0.2965 0.034 Uiso calc R 1 . .
C C18 0.11798(14) 0.6706(3) 0.41349(16) 0.0254(6) Uani d . 1 . .
C C19 0.06834(13) 0.6633(3) 0.50062(16) 0.0245(6) Uani d . 1 . .
C C20 0.05478(14) 0.6132(3) 0.56941(17) 0.0254(6) Uani d . 1 . .
C C21 -0.00131(14) 0.6715(3) 0.59100(17) 0.0298(7) Uani d . 1 . .
H H21 -0.0313 0.7431 0.5606 0.036 Uiso calc R 1 . .
C C22 -0.01283(15) 0.6236(4) 0.65760(18) 0.0346(8) Uani d . 1 . .
H H22 -0.0506 0.6633 0.6730 0.042 Uiso calc R 1 . .
C C23 0.03049(15) 0.5184(4) 0.70162(18) 0.0341(8) Uani d . 1 . .
H H23 0.0223 0.4860 0.7470 0.041 Uiso calc R 1 . .
C C24 0.08569(16) 0.4605(3) 0.67948(17) 0.0327(7) Uani d . 1 . .
H H24 0.1150 0.3875 0.7094 0.039 Uiso calc R 1 . .
C C25 0.09819(15) 0.5085(3) 0.61421(17) 0.0303(7) Uani d . 1 . .
H H25 0.1367 0.4699 0.5998 0.036 Uiso calc R 1 . .
C C26 0.27447(18) 0.8753(4) 0.2815(2) 0.0409(8) Uani d . 1 . .
H H26A 0.3251 0.8553 0.2982 0.061 Uiso calc R 1 . .
H H26B 0.2551 0.8631 0.3240 0.061 Uiso calc R 1 . .
H H26C 0.2664 0.9760 0.2627 0.061 Uiso calc R 1 . .
C C27 0.33018(15) 0.8295(3) 0.15422(19) 0.0318(7) Uani d . 1 . .
H H27A 0.3600 0.7651 0.1334 0.038 Uiso calc R 1 . .
H H27B 0.3580 0.8617 0.2051 0.038 Uiso calc R 1 . .
C C28 0.37511(15) 1.0980(3) 0.11886(17) 0.0287(7) Uani d . 1 . .
C C29 0.43512(13) 1.2908(3) 0.11594(16) 0.0257(7) Uani d . 1 . .
C C30 0.44873(14) 1.4375(3) 0.09273(17) 0.0274(7) Uani d . 1 . .
C C31 0.49555(15) 1.5280(4) 0.14417(18) 0.0338(7) Uani d . 1 . .
H H31 0.5191 1.4929 0.1932 0.041 Uiso calc R 1 . .
C C32 0.50769(17) 1.6693(4) 0.1237(2) 0.0403(8) Uani d . 1 . .
H H32 0.5395 1.7310 0.1589 0.048 Uiso calc R 1 . .
C C33 0.47366(17) 1.7209(4) 0.0524(2) 0.0418(8) Uani d . 1 . .
H H33 0.4816 1.8183 0.0389 0.050 Uiso calc R 1 . .
C C34 0.42781(16) 1.6304(4) 0.0003(2) 0.0369(8) Uani d . 1 . .
H H34 0.4051 1.6652 -0.0491 0.044 Uiso calc R 1 . .
C C35 0.41525(15) 1.4894(3) 0.02058(18) 0.0315(7) Uani d . 1 . .
H H35 0.3837 1.4277 -0.0149 0.038 Uiso calc R 1 . .
C C36 0.25732(16) 0.6325(3) 0.03167(18) 0.0334(7) Uani d . 1 . .
H H36A 0.2810 0.7221 0.0230 0.050 Uiso calc R 1 . .
H H36B 0.2176 0.6114 -0.0128 0.050 Uiso calc R 1 . .
H H36C 0.2906 0.5506 0.0409 0.050 Uiso calc R 1 . .

loop_
_atom_site_aniso_label
_atom_site_aniso_U_11
_atom_site_aniso_U_22
_atom_site_aniso_U_33
_atom_site_aniso_U_12
_atom_site_aniso_U_13
_atom_site_aniso_U_23
S1 0.0405(4) 0.0254(4) 0.0238(4) 0.0061(3) 0.0123(3) 0.0017(3)
S2 0.0366(4) 0.0302(5) 0.0267(4) 0.0085(3) 0.0127(3) 0.0024(3)
S3 0.0302(4) 0.0306(5) 0.0435(5) -0.0040(3) 0.0020(3) 0.0140(4)
O1 0.0283(10) 0.0238(11) 0.0189(11) 0.0006(8) 0.0043(8) -0.0021(8)
O2 0.0278(10) 0.0296(12) 0.0215(11) 0.0002(8) 0.0084(8) -0.0016(9)
O3 0.0252(10) 0.0298(12) 0.0241(11) -0.0036(8) 0.0022(8) 0.0055(9)
N1 0.0448(15) 0.0405(16) 0.0248(15) 0.0129(12) 0.0130(12) 0.0037(12)
N2 0.0395(14) 0.0385(16) 0.0229(15) 0.0066(12) 0.0090(11) 0.0008(12)
N3 0.0298(13) 0.0302(14) 0.0271(14) 0.0007(11) 0.0119(11) 0.0008(11)
N4 0.0277(12) 0.0319(14) 0.0260(14) -0.0018(10) 0.0115(11) -0.0036(11)
N5 0.0285(13) 0.0358(15) 0.0357(16) -0.0010(11) 0.0016(11) 0.0076(12)
N6 0.0297(13) 0.0354(16) 0.0393(17) -0.0042(11) -0.0002(12) 0.0057(13)
C1 0.0279(14) 0.0201(15) 0.0227(16) 0.0079(11) 0.0067(12) 0.0022(12)
C2 0.0277(14) 0.0237(15) 0.0257(16) 0.0065(12) 0.0086(12) 0.0074(13)
C3 0.0317(15) 0.0202(15) 0.0232(16) 0.0068(12) 0.0088(12) 0.0009(12)
C4 0.0338(16) 0.0207(15) 0.0291(17) 0.0035(12) 0.0105(13) 0.0036(12)
C5 0.0276(15) 0.0192(15) 0.0304(17) 0.0051(11) 0.0092(12) 0.0086(12)
C6 0.0324(15) 0.0224(15) 0.0230(16) 0.0095(12) 0.0099(12) 0.0084(12)
C7 0.0286(15) 0.0305(17) 0.0233(16) 0.0060(12) 0.0057(12) 0.0004(13)
C8 0.0304(15) 0.0214(15) 0.0270(17) 0.0016(12) 0.0081(12) -0.0017(12)
C9 0.0300(15) 0.0259(16) 0.0184(16) -0.0019(12) 0.0035(12) 0.0032(12)
C10 0.0285(15) 0.0249(16) 0.0241(16) -0.0069(12) 0.0114(12) -0.0028(12)
C11 0.0299(15) 0.0286(16) 0.0252(17) -0.0032(12) 0.0037(12) -0.0016(13)
C12 0.0375(16) 0.0338(18) 0.0261(17) -0.0087(13) 0.0143(13) -0.0032(13)
C13 0.0282(15) 0.0321(18) 0.042(2) -0.0063(13) 0.0195(14) -0.0083(14)
C14 0.0343(16) 0.0253(17) 0.0368(19) -0.0026(12) 0.0093(14) 0.0030(14)
C15 0.0319(15) 0.0325(17) 0.0249(17) -0.0028(13) 0.0074(12) 0.0021(13)
C16 0.0392(17) 0.0366(19) 0.0297(18) -0.0024(14) 0.0119(14) -0.0007(14)
C17 0.0323(15) 0.0288(16) 0.0230(16) 0.0051(12) 0.0078(12) 0.0040(13)
C18 0.0275(14) 0.0264(16) 0.0219(16) -0.0023(12) 0.0066(12) -0.0007(12)
C19 0.0217(14) 0.0261(16) 0.0252(16) -0.0056(11) 0.0063(12) -0.0053(12)
C20 0.0246(14) 0.0247(16) 0.0278(17) -0.0064(11) 0.0092(12) -0.0040(12)
C21 0.0225(14) 0.0382(18) 0.0264(17) -0.0013(12) 0.0037(12) 0.0014(14)
C22 0.0252(15) 0.048(2) 0.0335(19) -0.0034(14) 0.0135(13) -0.0036(15)
C23 0.0367(17) 0.042(2) 0.0220(17) -0.0119(14) 0.0065(13) -0.0025(14)
C24 0.0372(17) 0.0315(17) 0.0264(18) -0.0010(13) 0.0045(13) 0.0038(14)
C25 0.0358(16) 0.0246(16) 0.0304(18) -0.0012(12) 0.0095(13) -0.0024(13)
C26 0.051(2) 0.0265(18) 0.044(2) -0.0055(14) 0.0128(16) -0.0038(15)
C27 0.0309(15) 0.0277(17) 0.0378(19) 0.0045(13) 0.0114(13) 0.0111(14)
C28 0.0322(16) 0.0238(16) 0.0308(17) 0.0017(12) 0.0104(13) 0.0044(13)
C29 0.0188(13) 0.0333(17) 0.0233(16) 0.0011(11) 0.0037(11) -0.0025(13)
C30 0.0241(14) 0.0329(17) 0.0266(17) -0.0024(12) 0.0096(12) -0.0024(13)
C31 0.0313(16) 0.0394(19) 0.0308(18) -0.0061(13) 0.0090(13) -0.0066(14)
C32 0.0437(18) 0.039(2) 0.040(2) -0.0163(15) 0.0159(16) -0.0134(16)
C33 0.0451(19) 0.0347(19) 0.051(2) -0.0057(15) 0.0221(17) 0.0033(16)
C34 0.0353(17) 0.040(2) 0.038(2) -0.0031(14) 0.0156(14) 0.0073(15)
C35 0.0251(15) 0.0378(18) 0.0311(18) -0.0026(13) 0.0077(13) -0.0009(14)
C36 0.0419(17) 0.0302(17) 0.0327(19) 0.0070(13) 0.0182(14) 0.0055(14)

loop_
_atom_type_symbol
_atom_type_description
_atom_type_scat_dispersion_real
_atom_type_scat_dispersion_imag
_atom_type_scat_source
C C 0.0033 0.0016
; International Tables
Vol. C, Tables 4.2.6.8 and 6.1.1.4
;
H H 0.0000 0.0000
; International Tables
Vol. C, Tables 4.2.6.8 and 6.1.1.4
;
N N 0.0061 0.0033
; International Tables
Vol. C, Tables 4.2.6.8 and 6.1.1.4
;
O O 0.0106 0.0060
; International Tables
Vol. C, Tables 4.2.6.8 and 6.1.1.4
;
S S 0.1246 0.1246
; International Tables
Vol. C, Tables 4.2.6.8 and 6.1.1.4
;

loop_
_geom_angle_atom_site_label_1
_geom_angle_atom_site_label_2
_geom_angle_atom_site_label_3
_geom_angle_site_symmetry_1
_geom_angle_site_symmetry_3
_geom_angle
_geom_angle_publ_flag
C8 S1 C7 . . 100.65(14) ?
C18 S2 C17 . . 96.89(14) ?
C28 S3 C27 . . 101.01(14) ?
C8 O1 C9 . . 102.7(2) ?
C18 O2 C19 . . 102.3(2) ?
C28 O3 C29 . . 102.6(2) ?
C8 N1 N2 . . 105.6(2) ?
C9 N2 N1 . . 106.5(2) ?
C18 N3 N4 . . 105.1(2) ?
C19 N4 N3 . . 106.7(2) ?
C28 N5 N6 . . 104.8(2) ?
C29 N6 N5 . . 107.5(2) ?
C2 C1 C6 . . 119.4(3) ?
C2 C1 C7 . . 120.4(3) ?
C6 C1 C7 . . 120.1(3) ?
C1 C2 C3 . . 119.7(3) ?
C1 C2 C16 . . 119.9(3) ?
C3 C2 C16 . . 120.4(3) ?
C4 C3 C2 . . 120.8(3) ?
C4 C3 C17 . . 120.5(3) ?
C2 C3 C17 . . 118.5(3) ?
C5 C4 C3 . . 119.2(3) ?
C5 C4 C26 . . 120.5(3) ?
C3 C4 C26 . . 120.3(3) ?
C4 C5 C6 . . 120.3(3) ?
C4 C5 C27 . . 119.9(3) ?
C6 C5 C27 . . 119.8(3) ?
C5 C6 C1 . . 120.2(3) ?
C5 C6 C36 . . 120.7(3) ?
C1 C6 C36 . . 119.1(3) ?
C1 C7 S1 . . 110.14(19) ?
C1 C7 H7A . . 109.6 ?
S1 C7 H7A . . 109.6 ?
C1 C7 H7B . . 109.6 ?
S1 C7 H7B . . 109.6 ?
H7A C7 H7B . . 108.1 ?
N1 C8 O1 . . 112.8(3) ?
N1 C8 S1 . . 130.7(2) ?
O1 C8 S1 . . 116.5(2) ?
N2 C9 O1 . . 112.3(3) ?
N2 C9 C10 . . 128.4(3) ?
O1 C9 C10 . . 119.3(2) ?
C15 C10 C11 . . 119.5(3) ?
C15 C10 C9 . . 120.7(3) ?
C11 C10 C9 . . 119.8(3) ?
C12 C11 C10 . . 120.2(3) ?
C12 C11 H11 . . 119.9 ?
C10 C11 H11 . . 119.9 ?
C11 C12 C13 . . 120.1(3) ?
C11 C12 H12 . . 120.0 ?
C13 C12 H12 . . 120.0 ?
C14 C13 C12 . . 119.6(3) ?
C14 C13 H13 . . 120.2 ?
C12 C13 H13 . . 120.2 ?
C13 C14 C15 . . 120.8(3) ?
C13 C14 H14 . . 119.6 ?
C15 C14 H14 . . 119.6 ?
C14 C15 C10 . . 119.7(3) ?
C14 C15 H15 . . 120.1 ?
C10 C15 H15 . . 120.1 ?
C2 C16 H16A . . 109.5 ?
C2 C16 H16B . . 109.5 ?
H16A C16 H16B . . 109.5 ?
C2 C16 H16C . . 109.5 ?
H16A C16 H16C . . 109.5 ?
H16B C16 H16C . . 109.5 ?
C3 C17 S2 . . 111.49(19) ?
C3 C17 H17A . . 109.3 ?
S2 C17 H17A . . 109.3 ?
C3 C17 H17B . . 109.3 ?
S2 C17 H17B . . 109.3 ?
H17A C17 H17B . . 108.0 ?
N3 C18 O2 . . 113.7(2) ?
N3 C18 S2 . . 130.3(2) ?
O2 C18 S2 . . 116.0(2) ?
N4 C19 O2 . . 112.1(2) ?
N4 C19 C20 . . 129.1(3) ?
O2 C19 C20 . . 118.7(2) ?
C25 C20 C21 . . 119.9(3) ?
C25 C20 C19 . . 120.0(3) ?
C21 C20 C19 . . 120.1(3) ?
C22 C21 C20 . . 119.2(3) ?
C22 C21 H21 . . 120.4 ?
C20 C21 H21 . . 120.4 ?
C23 C22 C21 . . 120.4(3) ?
C23 C22 H22 . . 119.8 ?
C21 C22 H22 . . 119.8 ?
C24 C23 C22 . . 120.0(3) ?
C24 C23 H23 . . 120.0 ?
C22 C23 H23 . . 120.0 ?
C25 C24 C23 . . 120.1(3) ?
C25 C24 H24 . . 119.9 ?
C23 C24 H24 . . 119.9 ?
C24 C25 C20 . . 120.3(3) ?
C24 C25 H25 . . 119.8 ?
C20 C25 H25 . . 119.8 ?
C4 C26 H26A . . 109.5 ?
C4 C26 H26B . . 109.5 ?
H26A C26 H26B . . 109.5 ?
C4 C26 H26C . . 109.5 ?
H26A C26 H26C . . 109.5 ?
H26B C26 H26C . . 109.5 ?
C5 C27 S3 . . 107.24(19) ?
C5 C27 H27A . . 110.3 ?
S3 C27 H27A . . 110.3 ?
C5 C27 H27B . . 110.3 ?
S3 C27 H27B . . 110.3 ?
H27A C27 H27B . . 108.5 ?
N5 C28 O3 . . 113.5(2) ?
N5 C28 S3 . . 130.4(2) ?
O3 C28 S3 . . 116.1(2) ?
N6 C29 O3 . . 111.6(3) ?
N6 C29 C30 . . 129.8(3) ?
O3 C29 C30 . . 118.5(2) ?
C35 C30 C31 . . 119.5(3) ?
C35 C30 C29 . . 121.3(3) ?
C31 C30 C29 . . 119.2(3) ?
C32 C31 C30 . . 120.0(3) ?
C32 C31 H31 . . 120.0 ?
C30 C31 H31 . . 120.0 ?
C33 C32 C31 . . 120.3(3) ?
C33 C32 H32 . . 119.9 ?
C31 C32 H32 . . 119.9 ?
C32 C33 C34 . . 120.1(3) ?
C32 C33 H33 . . 120.0 ?
C34 C33 H33 . . 120.0 ?
C35 C34 C33 . . 119.8(3) ?
C35 C34 H34 . . 120.1 ?
C33 C34 H34 . . 120.1 ?
C34 C35 C30 . . 120.3(3) ?
C34 C35 H35 . . 119.9 ?
C30 C35 H35 . . 119.9 ?
C6 C36 H36A . . 109.5 ?
C6 C36 H36B . . 109.5 ?
H36A C36 H36B . . 109.5 ?
C6 C36 H36C . . 109.5 ?
H36A C36 H36C . . 109.5 ?
H36B C36 H36C . . 109.5 ?

loop_
_geom_bond_atom_site_label_1
_geom_bond_atom_site_label_2
_geom_bond_site_symmetry_2
_geom_bond_distance
_geom_bond_publ_flag
S1 C8 . 1.730(3) ?
S1 C7 . 1.842(3) ?
S2 C18 . 1.736(3) ?
S2 C17 . 1.822(3) ?
S3 C28 . 1.733(3) ?
S3 C27 . 1.833(3) ?
O1 C8 . 1.364(3) ?
O1 C9 . 1.365(3) ?
O2 C18 . 1.364(3) ?
O2 C19 . 1.368(3) ?
O3 C28 . 1.360(3) ?
O3 C29 . 1.376(3) ?
N1 C8 . 1.292(4) ?
N1 N2 . 1.417(4) ?
N2 C9 . 1.290(4) ?
N3 C18 . 1.291(4) ?
N3 N4 . 1.416(3) ?
N4 C19 . 1.298(4) ?
N5 C28 . 1.291(4) ?
N5 N6 . 1.421(4) ?
N6 C29 . 1.284(4) ?
C1 C2 . 1.399(4) ?
C1 C6 . 1.412(4) ?
C1 C7 . 1.509(4) ?
C2 C3 . 1.404(4) ?
C2 C16 . 1.518(4) ?
C3 C4 . 1.403(4) ?
C3 C17 . 1.520(4) ?
C4 C5 . 1.398(4) ?
C4 C26 . 1.507(4) ?
C5 C6 . 1.403(4) ?
C5 C27 . 1.512(4) ?
C6 C36 . 1.518(4) ?
C7 H7A . 0.9900 ?
C7 H7B . 0.9900 ?
C9 C10 . 1.455(4) ?
C10 C15 . 1.393(4) ?
C10 C11 . 1.400(4) ?
C11 C12 . 1.371(4) ?
C11 H11 . 0.9500 ?
C12 C13 . 1.409(4) ?
C12 H12 . 0.9500 ?
C13 C14 . 1.368(4) ?
C13 H13 . 0.9500 ?
C14 C15 . 1.390(4) ?
C14 H14 . 0.9500 ?
C15 H15 . 0.9500 ?
C16 H16A . 0.9800 ?
C16 H16B . 0.9800 ?
C16 H16C . 0.9800 ?
C17 H17A . 0.9900 ?
C17 H17B . 0.9900 ?
C19 C20 . 1.453(4) ?
C20 C25 . 1.389(4) ?
C20 C21 . 1.395(4) ?
C21 C22 . 1.392(4) ?
C21 H21 . 0.9500 ?
C22 C23 . 1.386(4) ?
C22 H22 . 0.9500 ?
C23 C24 . 1.384(4) ?
C23 H23 . 0.9500 ?
C24 C25 . 1.377(4) ?
C24 H24 . 0.9500 ?
C25 H25 . 0.9500 ?
C26 H26A . 0.9800 ?
C26 H26B . 0.9800 ?
C26 H26C . 0.9800 ?
C27 H27A . 0.9900 ?
C27 H27B . 0.9900 ?
C29 C30 . 1.457(4) ?
C30 C35 . 1.392(4) ?
C30 C31 . 1.393(4) ?
C31 C32 . 1.385(5) ?
C31 H31 . 0.9500 ?
C32 C33 . 1.382(5) ?
C32 H32 . 0.9500 ?
C33 C34 . 1.390(5) ?
C33 H33 . 0.9500 ?
C34 C35 . 1.384(4) ?
C34 H34 . 0.9500 ?
C35 H35 . 0.9500 ?
C36 H36A . 0.9800 ?
C36 H36B . 0.9800 ?
C36 H36C . 0.9800 ?

loop_
_geom_hbond_atom_site_label_D
_geom_hbond_atom_site_label_H
_geom_hbond_atom_site_label_A
_geom_hbond_site_symmetry_A
_geom_hbond_distance_DH
_geom_hbond_distance_HA
_geom_hbond_distance_DA
_geom_hbond_angle_DHA
_geom_hbond_publ_flag
C31 H31 N5 2_655 0.95 2.545 3.338(3) 141.1 yes
C24 H24 N2 1_556 0.95 2.565 3.394(4) 145.9 yes

loop_
_geom_torsion_atom_site_label_1
_geom_torsion_atom_site_label_2
_geom_torsion_atom_site_label_3
_geom_torsion_atom_site_label_4
_geom_torsion_site_symmetry_1
_geom_torsion_site_symmetry_2
_geom_torsion_site_symmetry_3
_geom_torsion_site_symmetry_4
_geom_torsion
_geom_torsion_publ_flag
C8 N1 N2 C9 . . . . 0.4(3) ?
C18 N3 N4 C19 . . . . 0.4(3) ?
C28 N5 N6 C29 . . . . -0.1(3) ?
C6 C1 C2 C3 . . . . 5.9(4) ?
C7 C1 C2 C3 . . . . -174.4(2) ?
C6 C1 C2 C16 . . . . -174.9(2) ?
C7 C1 C2 C16 . . . . 4.8(4) ?
C1 C2 C3 C4 . . . . -7.5(4) ?
C16 C2 C3 C4 . . . . 173.3(3) ?
C1 C2 C3 C17 . . . . 167.3(2) ?
C16 C2 C3 C17 . . . . -11.9(4) ?
C2 C3 C4 C5 . . . . 3.0(4) ?
C17 C3 C4 C5 . . . . -171.7(3) ?
C2 C3 C4 C26 . . . . -175.8(3) ?
C17 C3 C4 C26 . . . . 9.5(4) ?
C3 C4 C5 C6 . . . . 3.0(4) ?
C26 C4 C5 C6 . . . . -178.2(3) ?
C3 C4 C5 C27 . . . . -178.4(2) ?
C26 C4 C5 C27 . . . . 0.4(4) ?
C4 C5 C6 C1 . . . . -4.5(4) ?
C27 C5 C6 C1 . . . . 176.8(2) ?
C4 C5 C6 C36 . . . . 178.0(3) ?
C27 C5 C6 C36 . . . . -0.6(4) ?
C2 C1 C6 C5 . . . . 0.1(4) ?
C7 C1 C6 C5 . . . . -179.7(2) ?
C2 C1 C6 C36 . . . . 177.5(2) ?
C7 C1 C6 C36 . . . . -2.2(4) ?
C2 C1 C7 S1 . . . . -102.4(3) ?
C6 C1 C7 S1 . . . . 77.3(3) ?
C8 S1 C7 C1 . . . . -125.3(2) ?
N2 N1 C8 O1 . . . . -0.7(3) ?
N2 N1 C8 S1 . . . . 178.4(2) ?
C9 O1 C8 N1 . . . . 0.8(3) ?
C9 O1 C8 S1 . . . . -178.54(19) ?
C7 S1 C8 N1 . . . . -17.2(3) ?
C7 S1 C8 O1 . . . . 161.9(2) ?
N1 N2 C9 O1 . . . . 0.1(3) ?
N1 N2 C9 C10 . . . . 180.0(3) ?
C8 O1 C9 N2 . . . . -0.5(3) ?
C8 O1 C9 C10 . . . . 179.6(2) ?
N2 C9 C10 C15 . . . . 179.8(3) ?
O1 C9 C10 C15 . . . . -0.3(4) ?
N2 C9 C10 C11 . . . . -1.8(5) ?
O1 C9 C10 C11 . . . . 178.1(2) ?
C15 C10 C11 C12 . . . . -0.1(4) ?
C9 C10 C11 C12 . . . . -178.4(3) ?
C10 C11 C12 C13 . . . . -0.6(4) ?
C11 C12 C13 C14 . . . . 0.7(4) ?
C12 C13 C14 C15 . . . . -0.1(4) ?
C13 C14 C15 C10 . . . . -0.6(4) ?
C11 C10 C15 C14 . . . . 0.7(4) ?
C9 C10 C15 C14 . . . . 179.0(3) ?
C4 C3 C17 S2 . . . . -91.9(3) ?
C2 C3 C17 S2 . . . . 93.2(3) ?
C18 S2 C17 C3 . . . . -172.6(2) ?
N4 N3 C18 O2 . . . . -0.8(3) ?
N4 N3 C18 S2 . . . . 178.8(2) ?
C19 O2 C18 N3 . . . . 0.8(3) ?
C19 O2 C18 S2 . . . . -178.82(18) ?
C17 S2 C18 N3 . . . . -5.2(3) ?
C17 S2 C18 O2 . . . . 174.3(2) ?
N3 N4 C19 O2 . . . . 0.1(3) ?
N3 N4 C19 C20 . . . . -179.1(3) ?
C18 O2 C19 N4 . . . . -0.5(3) ?
C18 O2 C19 C20 . . . . 178.8(2) ?
N4 C19 C20 C25 . . . . -177.6(3) ?
O2 C19 C20 C25 . . . . 3.2(4) ?
N4 C19 C20 C21 . . . . 1.6(5) ?
O2 C19 C20 C21 . . . . -177.6(2) ?
C25 C20 C21 C22 . . . . 0.1(4) ?
C19 C20 C21 C22 . . . . -179.1(3) ?
C20 C21 C22 C23 . . . . -0.5(4) ?
C21 C22 C23 C24 . . . . 0.1(5) ?
C22 C23 C24 C25 . . . . 0.8(5) ?
C23 C24 C25 C20 . . . . -1.2(5) ?
C21 C20 C25 C24 . . . . 0.8(4) ?
C19 C20 C25 C24 . . . . -180.0(3) ?
C4 C5 C27 S3 . . . . -98.1(3) ?
C6 C5 C27 S3 . . . . 80.5(3) ?
C28 S3 C27 C5 . . . . 160.8(2) ?
N6 N5 C28 O3 . . . . 1.1(3) ?
N6 N5 C28 S3 . . . . -176.8(3) ?
C29 O3 C28 N5 . . . . -1.5(3) ?
C29 O3 C28 S3 . . . . 176.7(2) ?
C27 S3 C28 N5 . . . . -4.7(3) ?
C27 S3 C28 O3 . . . . 177.5(2) ?
N5 N6 C29 O3 . . . . -0.8(3) ?
N5 N6 C29 C30 . . . . 176.3(3) ?
C28 O3 C29 N6 . . . . 1.4(3) ?
C28 O3 C29 C30 . . . . -176.1(3) ?
N6 C29 C30 C35 . . . . 157.2(3) ?
O3 C29 C30 C35 . . . . -25.9(4) ?
N6 C29 C30 C31 . . . . -23.5(5) ?
O3 C29 C30 C31 . . . . 153.4(3) ?
C35 C30 C31 C32 . . . . 1.0(5) ?
C29 C30 C31 C32 . . . . -178.3(3) ?
C30 C31 C32 C33 . . . . -0.2(5) ?
C31 C32 C33 C34 . . . . -1.0(5) ?
C32 C33 C34 C35 . . . . 1.3(5) ?
C33 C34 C35 C30 . . . . -0.4(5) ?
C31 C30 C35 C34 . . . . -0.7(4) ?
C29 C30 C35 C34 . . . . 178.6(3) ?

loop_
_cod_related_entry_id
_cod_related_entry_database
_cod_related_entry_code
1 ChemSpider 30656206
